data_7011323
loop_
_publ_author_name
'Yann Dussart'
'Charlie Harding'
'Pia Dalgaard'
'Christine McKenzie'
'Renuka Kadirvelraj'
'Vickie McKee'
'Jane Nelson'

_publ_section_title
;
 Cascade chemistry in azacryptand cages: bridging carbonates and
 methylcarbonates
;
_journal_issue 8
_journal_name_full 'J. Chem. Soc., Dalton Trans.'
_journal_page_first 1704
_journal_page_last 1713
_journal_paper_doi 10.1039/b110449g
_journal_year 2002
_chemical_formula_sum 'C39.5 H65 Cl2 N8 Ni2 O14'
_chemical_formula_weight 1064.32
_chemical_name_systematic
; 
? 
;
_space_group_IT_number 29
_symmetry_cell_setting orthorhombic
_symmetry_space_group_name_Hall 'P 2c -2ac'
_symmetry_space_group_name_H-M 'P c a 21'
_atom_sites_solution_hydrogens geom
_atom_sites_solution_primary direct
_atom_sites_solution_secondary difmap
_audit_creation_method SHELXL-97
_cell_angle_alpha 90.00
_cell_angle_beta 90.00
_cell_angle_gamma 90.00
_cell_formula_units_Z 4
_cell_length_a 24.320(3)
_cell_length_b 10.8310(16)
_cell_length_c 19.546(2)
_cell_measurement_reflns_used 36
_cell_measurement_temperature 153(2)
_cell_measurement_theta_max 12.49
_cell_measurement_theta_min 5.22
_cell_volume 5148.6(11)
_computing_cell_refinement 'Bruker XSCANS'
_computing_data_collection 'Bruker XSCANS'
_computing_data_reduction 'Bruker SHELXTL'
_computing_molecular_graphics 'Bruker SHELXTL'
_computing_publication_material 'Bruker SHELXTL'
_computing_structure_refinement 'SHELXL-97 (Sheldrick, 1997)'
_computing_structure_solution 'SHELXS-97 (Sheldrick, 1990)'
_diffrn_ambient_temperature 153(2)
_diffrn_measured_fraction_theta_full 0.866
_diffrn_measured_fraction_theta_max 0.866
_diffrn_measurement_device_type 'Bruker P4'
_diffrn_measurement_method '\w scans'
_diffrn_radiation_monochromator graphite
_diffrn_radiation_source 'fine-focus sealed tube'
_diffrn_radiation_type MoK\a
_diffrn_radiation_wavelength 0.71073
_diffrn_reflns_av_R_equivalents 0.0375
_diffrn_reflns_av_sigmaI/netI 0.0931
_diffrn_reflns_limit_h_max 1
_diffrn_reflns_limit_h_min -28
_diffrn_reflns_limit_k_max -1
_diffrn_reflns_limit_k_min -12
_diffrn_reflns_limit_l_max 23
_diffrn_reflns_limit_l_min -1
_diffrn_reflns_number 4533
_diffrn_reflns_theta_full 24.99
_diffrn_reflns_theta_max 24.99
_diffrn_reflns_theta_min 2.06
_diffrn_standards_interval_count 97
_diffrn_standards_number 3
_exptl_absorpt_coefficient_mu 0.901
_exptl_absorpt_correction_T_max 0.8524
_exptl_absorpt_correction_T_min 0.7654
_exptl_absorpt_correction_type empirical
_exptl_crystal_colour blue-green
_exptl_crystal_density_diffrn 1.373
_exptl_crystal_density_method 'not measured'
_exptl_crystal_description plate
_exptl_crystal_F_000 2240
_exptl_crystal_size_max 0.76
_exptl_crystal_size_mid 0.42
_exptl_crystal_size_min 0.12
_refine_diff_density_max 0.673
_refine_diff_density_min -0.365
_refine_diff_density_rms 0.084
_refine_ls_abs_structure_details 'Flack H D (1983), Acta Cryst. A39, 876-881'
_refine_ls_abs_structure_Flack 0.96(5)
_refine_ls_extinction_method none
_refine_ls_goodness_of_fit_ref 1.003
_refine_ls_hydrogen_treatment mixed
_refine_ls_matrix_type full
_refine_ls_number_parameters 608
_refine_ls_number_reflns 4308
_refine_ls_number_restraints 7
_refine_ls_restrained_S_all 1.002
_refine_ls_R_factor_all 0.0994
_refine_ls_R_factor_gt 0.0592
_refine_ls_shift/su_max 0.088
_refine_ls_shift/su_mean 0.005
_refine_ls_structure_factor_coef Fsqd
_refine_ls_weighting_details 'calc w=1/[\s^2^(Fo^2^)+(0.0774P)^2^+2.7014P] where P=(Fo^2^+2Fc^2^)/3'
_refine_ls_weighting_scheme calc
_refine_ls_wR_factor_gt 0.1255
_refine_ls_wR_factor_ref 0.1461
_reflns_number_gt 3112
_reflns_number_total 4308
_reflns_threshold_expression >2sigma(I)
_cod_data_source_file b110449g.txt
_cod_data_source_block Complex_3
_cod_depositor_comments
;
The following automatic conversions were performed:
'_symmetry_cell_setting' value 'Orthorhombic' changed to 'orthorhombic'
according to '/home/saulius/struct/CIF-dictionaries/cif_core.dic'
dictionary named 'cif_core.dic' version 2.4.1 from 2010-06-29.

Automatic conversion script
Id: cif_fix_enum 1527 2010-12-29 10:47:43Z saulius 
;
_cod_original_cell_volume 5148.5(11)
_cod_original_sg_symbol_H-M Pca21
_cod_original_formula_sum 'C39.50 H65 Cl2 N8 Ni2 O14'
_cod_database_code 7011323

loop_
_symmetry_equiv_pos_as_xyz
'x, y, z'
'-x, -y, z+1/2'
'x+1/2, -y, z'
'-x+1/2, y, z+1/2'

loop_
_atom_site_label
_atom_site_type_symbol
_atom_site_fract_x
_atom_site_fract_y
_atom_site_fract_z
_atom_site_U_iso_or_equiv
_atom_site_adp_type
_atom_site_occupancy
_atom_site_symmetry_multiplicity
_atom_site_calc_flag
_atom_site_refinement_flags
_atom_site_disorder_assembly
_atom_site_disorder_group
Ni1 Ni 0.07673(5) 0.19271(10) 0.16673(8) 0.0236(3) Uani 1 1 d . . .
Ni2 Ni -0.14644(5) 0.23592(10) 0.29754(9) 0.0248(3) Uani 1 1 d . . .
N1 N 0.1506(4) 0.1700(7) 0.1119(6) 0.035(2) Uani 1 1 d . . .
C1A C 0.1451(5) 0.2312(10) 0.0436(6) 0.042(3) Uani 1 1 d . . .
H1A1 H 0.1647 0.3114 0.0442 0.050 Uiso 1 1 calc R . .
H1A2 H 0.1623 0.1787 0.0080 0.050 Uiso 1 1 calc R . .
C2A C 0.0860(6) 0.2518(11) 0.0263(7) 0.047(3) Uani 1 1 d . . .
H2A1 H 0.0834 0.3035 -0.0153 0.056 Uiso 1 1 calc R . .
H2A2 H 0.0683 0.1715 0.0165 0.056 Uiso 1 1 calc R . .
N3A N 0.0576(4) 0.3117(7) 0.0819(4) 0.0262(19) Uani 1 1 d . . .
H3A H 0.0745 0.3874 0.0896 0.031 Uiso 1 1 calc R . .
C3A C -0.0016(6) 0.3355(11) 0.0650(7) 0.049(3) Uani 1 1 d . . .
H3A1 H -0.0040 0.3609 0.0164 0.059 Uiso 1 1 calc R . .
H3A2 H -0.0222 0.2572 0.0699 0.059 Uiso 1 1 calc R . .
C4A C -0.0293(7) 0.4323(12) 0.1081(8) 0.053(4) Uani 1 1 d . . .
C5A C -0.0050(7) 0.5492(12) 0.1168(8) 0.057(4) Uani 1 1 d . . .
H5A H 0.0306 0.5671 0.0995 0.068 Uiso 1 1 calc R . .
C6A C -0.0355(7) 0.6369(11) 0.1518(7) 0.058(4) Uani 1 1 d . . .
H6A H -0.0199 0.7166 0.1577 0.069 Uiso 1 1 calc R . .
C7A C -0.0848(7) 0.6163(12) 0.1774(8) 0.066(5) Uani 1 1 d . . .
H7A H -0.1032 0.6799 0.2018 0.080 Uiso 1 1 calc R . .
C8A C -0.1096(6) 0.5033(11) 0.1690(8) 0.052(3) Uani 1 1 d . . .
C9A C -0.0808(6) 0.4122(11) 0.1346(7) 0.043(3) Uani 1 1 d . . .
H9A H -0.0972 0.3331 0.1293 0.052 Uiso 1 1 calc R . .
C10A C -0.1660(7) 0.4873(13) 0.1956(9) 0.069(5) Uani 1 1 d . . .
H10A H -0.1712 0.5469 0.2334 0.083 Uiso 1 1 calc R . .
H10B H -0.1918 0.5112 0.1587 0.083 Uiso 1 1 calc R . .
N4A N -0.1825(4) 0.3662(9) 0.2204(6) 0.042(3) Uani 1 1 d . . .
H4A H -0.1817 0.3191 0.1806 0.051 Uiso 1 1 calc R . .
C11A C -0.2447(7) 0.3661(13) 0.2381(9) 0.065(4) Uani 1 1 d . . .
H11A H -0.2532 0.4411 0.2651 0.078 Uiso 1 1 calc R . .
H11B H -0.2661 0.3707 0.1951 0.078 Uiso 1 1 calc R . .
C12A C -0.2618(5) 0.2630(13) 0.2748(8) 0.056(4) Uani 1 1 d . . .
H12A H -0.2609 0.1897 0.2446 0.067 Uiso 1 1 calc R . .
H12B H -0.3003 0.2752 0.2899 0.067 Uiso 1 1 calc R . .
N2 N -0.2260(4) 0.2394(8) 0.3367(6) 0.040(2) Uani 1 1 d . . .
C1B C 0.1953(5) 0.2357(9) 0.1523(6) 0.034(3) Uani 1 1 d . . .
H1B1 H 0.2099 0.1803 0.1882 0.041 Uiso 1 1 calc R . .
H1B2 H 0.2259 0.2590 0.1215 0.041 Uiso 1 1 calc R . .
C2B C 0.1710(5) 0.3487(9) 0.1842(6) 0.034(3) Uani 1 1 d . . .
H2B1 H 0.1993 0.3919 0.2116 0.041 Uiso 1 1 calc R . .
H2B2 H 0.1581 0.4057 0.1480 0.041 Uiso 1 1 calc R . .
N3B N 0.1243(4) 0.3137(7) 0.2287(5) 0.0262(19) Uani 1 1 d . . .
H3B H 0.1385 0.2670 0.2645 0.031 Uiso 1 1 calc R . .
C3B C 0.0987(5) 0.4265(8) 0.2595(6) 0.029(2) Uani 1 1 d . . .
H3B1 H 0.1285 0.4827 0.2745 0.034 Uiso 1 1 calc R . .
H3B2 H 0.0774 0.4697 0.2236 0.034 Uiso 1 1 calc R . .
C4B C 0.0617(4) 0.4027(8) 0.3189(5) 0.024(2) Uani 1 1 d . . .
C5B C 0.0816(5) 0.3514(9) 0.3793(6) 0.033(3) Uani 1 1 d . . .
H5B H 0.1190 0.3274 0.3829 0.039 Uiso 1 1 calc R . .
C6B C 0.0460(5) 0.3355(10) 0.4348(6) 0.032(3) Uani 1 1 d . . .
H6B H 0.0592 0.2998 0.4760 0.038 Uiso 1 1 calc R . .
C7B C -0.0078(5) 0.3710(9) 0.4298(5) 0.030(3) Uani 1 1 d . . .
H7B H -0.0314 0.3604 0.4681 0.037 Uiso 1 1 calc R . .
C8B C -0.0292(4) 0.4232(8) 0.3690(5) 0.021(2) Uani 1 1 d . . .
C9B C 0.0066(4) 0.4351(7) 0.3156(5) 0.025(2) Uani 1 1 d . . .
H9B H -0.0071 0.4674 0.2737 0.030 Uiso 1 1 calc R . .
C10B C -0.0873(5) 0.4641(8) 0.3632(6) 0.031(3) Uani 1 1 d . . .
H10C H -0.0932 0.5322 0.3962 0.037 Uiso 1 1 calc R . .
H10D H -0.0927 0.4985 0.3168 0.037 Uiso 1 1 calc R . .
N4B N -0.1300(4) 0.3698(7) 0.3751(5) 0.025(2) Uani 1 1 d . . .
H4B H -0.1212 0.3279 0.4152 0.030 Uiso 1 1 calc R . .
C11B C -0.1843(4) 0.4314(9) 0.3853(6) 0.030(3) Uani 1 1 d . . .
H11C H -0.1918 0.4874 0.3464 0.035 Uiso 1 1 calc R . .
H11D H -0.1834 0.4814 0.4277 0.035 Uiso 1 1 calc R . .
C12B C -0.2292(5) 0.3361(9) 0.3904(7) 0.036(3) Uani 1 1 d . . .
H12C H -0.2273 0.2961 0.4359 0.043 Uiso 1 1 calc R . .
H12D H -0.2653 0.3780 0.3870 0.043 Uiso 1 1 calc R . .
C1C C 0.1603(5) 0.0369(10) 0.1099(8) 0.041(3) Uani 1 1 d . . .
H1C1 H 0.1980 0.0200 0.0933 0.050 Uiso 1 1 calc R . .
H1C2 H 0.1339 -0.0027 0.0781 0.050 Uiso 1 1 calc R . .
C2C C 0.1528(5) -0.0171(9) 0.1835(7) 0.038(3) Uani 1 1 d . . .
H2C1 H 0.1546 -0.1084 0.1817 0.045 Uiso 1 1 calc R . .
H2C2 H 0.1829 0.0125 0.2134 0.045 Uiso 1 1 calc R . .
N3C N 0.0994(4) 0.0216(7) 0.2120(5) 0.030(2) Uani 1 1 d . . .
H3C H 0.0743 -0.0350 0.1945 0.036 Uiso 1 1 calc R . .
C3C C 0.0968(5) 0.0039(9) 0.2876(7) 0.038(3) Uani 1 1 d . . .
H3C1 H 0.1033 0.0840 0.3106 0.046 Uiso 1 1 calc R . .
H3C2 H 0.1263 -0.0536 0.3019 0.046 Uiso 1 1 calc R . .
C4C C 0.0419(5) -0.0470(8) 0.3098(6) 0.030(3) Uani 1 1 d . . .
C5C C 0.0281(6) -0.1704(8) 0.2964(8) 0.049(3) Uani 1 1 d . . .
H5C H 0.0535 -0.2218 0.2729 0.058 Uiso 1 1 calc R . .
C6C C -0.0213(6) -0.2173(8) 0.3166(6) 0.040(3) Uani 1 1 d . . .
H6C H -0.0301 -0.3013 0.3076 0.048 Uiso 1 1 calc R . .
C7C C -0.0585(6) -0.1431(8) 0.3499(6) 0.037(3) Uani 1 1 d . . .
H7C H -0.0928 -0.1764 0.3639 0.044 Uiso 1 1 calc R . .
C8C C -0.0466(5) -0.0203(8) 0.3635(6) 0.026(2) Uani 1 1 d . . .
C9C C 0.0037(5) 0.0267(8) 0.3431(6) 0.030(2) Uani 1 1 d . . .
H9C H 0.0122 0.1107 0.3521 0.036 Uiso 1 1 calc R . .
C10C C -0.0876(5) 0.0570(9) 0.4020(6) 0.032(3) Uani 1 1 d . . .
H10E H -0.0707 0.1375 0.4133 0.038 Uiso 1 1 calc R . .
H10F H -0.0969 0.0151 0.4455 0.038 Uiso 1 1 calc R . .
N4C N -0.1395(4) 0.0789(7) 0.3620(5) 0.033(2) Uani 1 1 d . . .
H4C H -0.1431 0.0109 0.3333 0.039 Uiso 1 1 calc R . .
C11C C -0.1897(6) 0.0778(10) 0.4067(8) 0.047(3) Uani 1 1 d . . .
H11E H -0.1956 -0.0064 0.4250 0.056 Uiso 1 1 calc R . .
H11F H -0.1843 0.1345 0.4458 0.056 Uiso 1 1 calc R . .
C12C C -0.2388(5) 0.1170(10) 0.3665(7) 0.041(3) Uani 1 1 d . . .
H12E H -0.2466 0.0566 0.3298 0.049 Uiso 1 1 calc R . .
H12F H -0.2714 0.1226 0.3966 0.049 Uiso 1 1 calc R . .
O1 O 0.0114(3) 0.2201(5) 0.2221(4) 0.0251(15) Uani 1 1 d . . .
O2 O -0.0689(3) 0.2413(5) 0.2688(4) 0.0251(15) Uani 1 1 d . . .
O3 O -0.0608(3) 0.1169(6) 0.1792(4) 0.0346(19) Uani 1 1 d . . .
C1 C -0.0389(4) 0.1918(8) 0.2238(5) 0.021(2) Uani 1 1 d . . .
O41 O 0.0198(4) 0.0408(8) 0.1072(5) 0.052(2) Uani 1 1 d . . .
H41 H 0.0074 0.0660 0.1330 0.078 Uiso 1 1 d . . .
C42 C 0.0068(7) -0.0475(11) 0.0592(8) 0.058(4) Uani 1 1 d . . .
H42A H 0.0362 -0.1092 0.0572 0.087 Uiso 1 1 calc R . .
H42B H 0.0028 -0.0083 0.0143 0.087 Uiso 1 1 calc R . .
H42C H -0.0278 -0.0876 0.0719 0.087 Uiso 1 1 calc R . .
O51 O -0.1606(3) 0.1072(7) 0.2122(4) 0.0348(19) Uani 1 1 d . . .
H51 H -0.1314 0.1154 0.1900 0.052 Uiso 1 1 d . . .
C52 C -0.1796(7) -0.0132(13) 0.2052(10) 0.075(5) Uani 1 1 d . . .
H52A H -0.1505 -0.0709 0.2185 0.112 Uiso 1 1 calc R . .
H52B H -0.1899 -0.0281 0.1574 0.112 Uiso 1 1 calc R . .
H52C H -0.2117 -0.0254 0.2346 0.112 Uiso 1 1 calc R . .
Cl1 Cl 0.14769(15) -0.3367(3) 0.07268(16) 0.0461(8) Uani 1 1 d . . .
O11 O 0.1289(4) -0.3290(8) 0.1410(5) 0.060(3) Uani 1 1 d . . .
O12 O 0.1301(8) -0.4524(9) 0.0455(7) 0.106(6) Uani 1 1 d . . .
O13 O 0.1240(5) -0.2493(7) 0.0298(6) 0.070(3) Uani 1 1 d . . .
O14 O 0.2048(6) -0.323(2) 0.0709(10) 0.175(8) Uani 1 1 d . . .
Cl2 Cl 0.25227(14) 0.2559(2) 0.3432(2) 0.0518(9) Uani 1 1 d . . .
O21 O 0.2248(3) 0.3697(6) 0.3486(6) 0.048(2) Uani 1 1 d . . .
O22 O 0.2162(4) 0.1606(6) 0.3190(5) 0.048(2) Uani 1 1 d . . .
O23 O 0.2960(5) 0.2678(14) 0.2980(15) 0.184(12) Uani 1 1 d . . .
O24 O 0.2779(9) 0.2268(10) 0.4030(11) 0.183(12) Uani 1 1 d . . .
O61 O -0.1385(13) 0.105(3) -0.060(3) 0.17(2) Uani 0.50 1 d PU A 1
O71 O -0.1099(12) 0.316(2) -0.0764(16) 0.094(9) Uani 0.50 1 d P B 2
H71 H -0.1311 0.3650 -0.0408 0.040 Uiso 0.50 1 d P C 2
C72 C -0.0969(14) 0.207(3) -0.042(2) 0.080(12) Uani 0.50 1 d P B 2
H72A H -0.1067 0.2155 0.0064 0.060 Uiso 0.50 1 calc PR B 2
H72B H -0.0574 0.1909 -0.0462 0.060 Uiso 0.50 1 calc PR B 2
H72C H -0.1176 0.1384 -0.0621 0.060 Uiso 0.50 1 calc PR B 2

loop_
_atom_site_aniso_label
_atom_site_aniso_U_11
_atom_site_aniso_U_22
_atom_site_aniso_U_33
_atom_site_aniso_U_23
_atom_site_aniso_U_13
_atom_site_aniso_U_12
Ni1 0.0235(6) 0.0259(6) 0.0214(6) 0.0000(6) 0.0025(7) -0.0007(5)
Ni2 0.0192(6) 0.0280(6) 0.0272(6) -0.0058(6) -0.0018(7) 0.0005(5)
N1 0.030(6) 0.034(5) 0.039(6) -0.008(4) 0.007(5) -0.002(4)
C1A 0.041(8) 0.050(7) 0.034(6) -0.006(5) 0.009(6) 0.007(5)
C2A 0.048(9) 0.062(7) 0.030(7) 0.007(6) 0.009(6) 0.008(6)
N3A 0.028(5) 0.031(4) 0.019(4) 0.003(4) 0.000(4) 0.001(4)
C3A 0.058(10) 0.064(8) 0.025(6) 0.001(6) -0.011(7) 0.010(6)
C4A 0.066(11) 0.057(8) 0.034(8) 0.018(6) -0.013(8) 0.014(7)
C5A 0.053(10) 0.075(9) 0.043(9) 0.029(7) -0.001(8) 0.001(7)
C6A 0.105(13) 0.037(6) 0.032(8) 0.016(5) 0.014(9) 0.015(7)
C7A 0.105(14) 0.054(8) 0.041(10) 0.014(7) 0.026(10) 0.047(8)
C8A 0.056(9) 0.063(8) 0.037(7) 0.022(8) 0.009(8) 0.028(6)
C9A 0.053(9) 0.044(7) 0.033(7) 0.022(5) -0.012(7) 0.002(6)
C10A 0.065(12) 0.083(10) 0.059(10) 0.023(8) 0.007(9) 0.025(8)
N4A 0.034(6) 0.055(6) 0.039(6) 0.000(5) -0.008(5) 0.015(4)
C11A 0.057(11) 0.074(9) 0.064(11) 0.009(8) -0.023(9) 0.018(7)
C12A 0.015(6) 0.093(10) 0.060(10) -0.014(8) -0.010(6) 0.000(6)
N2 0.029(6) 0.044(5) 0.048(7) -0.013(5) -0.003(5) -0.005(4)
C1B 0.025(6) 0.055(6) 0.021(6) -0.007(5) 0.014(5) -0.003(4)
C2B 0.033(7) 0.040(6) 0.029(7) -0.004(4) 0.015(5) -0.013(4)
N3B 0.027(5) 0.025(4) 0.026(5) -0.001(4) 0.008(4) 0.002(3)
C3B 0.032(7) 0.023(5) 0.031(6) -0.005(4) -0.001(5) -0.002(4)
C4B 0.019(6) 0.024(5) 0.028(6) -0.003(4) 0.000(4) -0.001(4)
C5B 0.024(6) 0.045(6) 0.030(6) -0.002(5) 0.006(5) 0.006(5)
C6B 0.023(7) 0.050(6) 0.023(6) -0.001(5) -0.003(5) -0.005(5)
C7B 0.033(7) 0.039(6) 0.019(5) -0.003(4) 0.005(5) -0.006(5)
C8B 0.028(6) 0.016(4) 0.019(5) -0.002(4) 0.001(5) -0.004(4)
C9B 0.036(6) 0.009(4) 0.030(6) 0.000(4) -0.008(5) -0.001(4)
C10B 0.035(7) 0.018(5) 0.038(7) -0.004(4) 0.005(5) 0.000(4)
N4B 0.019(5) 0.026(4) 0.031(5) 0.000(4) -0.005(4) 0.004(3)
C11B 0.019(6) 0.040(6) 0.030(6) -0.004(5) -0.001(5) 0.014(4)
C12B 0.023(7) 0.032(6) 0.053(8) -0.008(5) 0.006(6) 0.002(4)
C1C 0.023(7) 0.052(7) 0.050(8) -0.009(6) 0.012(6) 0.004(5)
C2C 0.027(6) 0.028(5) 0.058(9) -0.006(5) 0.000(6) 0.004(4)
N3C 0.033(5) 0.024(4) 0.034(5) 0.002(4) -0.006(5) 0.000(3)
C3C 0.034(7) 0.035(5) 0.045(8) 0.000(6) 0.001(6) 0.000(4)
C4C 0.037(7) 0.024(5) 0.030(7) 0.003(4) -0.017(5) 0.010(4)
C5C 0.068(9) 0.021(5) 0.057(8) 0.006(6) 0.007(9) 0.012(5)
C6C 0.065(9) 0.014(5) 0.042(7) -0.001(4) 0.008(6) -0.016(5)
C7C 0.061(9) 0.024(5) 0.026(6) 0.004(4) 0.014(6) -0.005(5)
C8C 0.038(7) 0.019(5) 0.021(6) 0.008(4) 0.004(5) 0.009(4)
C9C 0.040(7) 0.024(5) 0.026(6) 0.007(4) -0.004(6) 0.002(4)
C10C 0.045(8) 0.028(5) 0.024(6) 0.001(4) -0.001(6) 0.008(5)
N4C 0.032(6) 0.031(4) 0.034(5) -0.005(4) 0.020(5) -0.006(4)
C11C 0.044(8) 0.035(6) 0.062(9) -0.006(6) 0.022(7) -0.013(5)
C12C 0.020(7) 0.057(7) 0.045(8) -0.015(6) 0.014(6) -0.011(5)
O1 0.023(4) 0.030(4) 0.023(4) -0.007(3) -0.005(3) -0.001(3)
O2 0.019(4) 0.027(3) 0.029(4) -0.010(3) 0.000(3) 0.003(3)
O3 0.024(4) 0.046(4) 0.033(5) -0.014(3) 0.002(4) -0.010(3)
C1 0.016(5) 0.021(5) 0.026(5) 0.002(4) -0.002(5) 0.004(4)
O41 0.036(5) 0.075(6) 0.045(6) -0.024(5) 0.000(5) -0.005(4)
C42 0.064(10) 0.057(8) 0.054(9) -0.009(7) 0.025(8) -0.023(7)
O51 0.025(5) 0.049(4) 0.030(5) -0.018(3) 0.001(4) -0.003(3)
C52 0.056(11) 0.080(10) 0.088(14) -0.047(9) 0.018(10) -0.026(8)
Cl1 0.055(2) 0.0506(17) 0.0328(16) 0.0159(13) 0.0047(16) 0.0021(14)
O11 0.085(8) 0.055(5) 0.039(5) -0.003(4) 0.014(5) -0.024(5)
O12 0.200(17) 0.051(6) 0.068(9) -0.003(5) 0.051(10) -0.007(7)
O13 0.109(10) 0.041(5) 0.058(7) 0.009(4) -0.026(7) 0.015(5)
O14 0.029(9) 0.41(3) 0.081(12) 0.061(14) -0.013(9) 0.008(11)
Cl2 0.042(2) 0.0360(14) 0.077(2) -0.0146(15) -0.0242(19) 0.0093(13)
O21 0.037(5) 0.028(4) 0.079(7) -0.002(4) -0.003(5) 0.000(3)
O22 0.050(6) 0.038(4) 0.057(6) -0.006(4) -0.010(5) -0.008(3)
O23 0.046(8) 0.159(12) 0.35(3) -0.157(18) 0.055(16) -0.037(8)
O24 0.30(3) 0.063(7) 0.188(18) -0.019(9) -0.21(2) 0.050(10)
O61 0.08(2) 0.111(18) 0.32(5) -0.09(2) -0.12(3) -0.001(15)
O71 0.08(2) 0.083(15) 0.12(2) -0.006(16) 0.038(18) 0.040(13)
C72 0.039(19) 0.10(3) 0.10(3) -0.06(2) 0.016(19) -0.035(17)

loop_
_atom_type_symbol
_atom_type_description
_atom_type_scat_dispersion_real
_atom_type_scat_dispersion_imag
_atom_type_scat_source
C C 0.0033 0.0016 'International Tables Vol C Tables 4.2.6.8 and 6.1.1.4'
H H 0.0000 0.0000 'International Tables Vol C Tables 4.2.6.8 and 6.1.1.4'
N N 0.0061 0.0033 'International Tables Vol C Tables 4.2.6.8 and 6.1.1.4'
O O 0.0106 0.0060 'International Tables Vol C Tables 4.2.6.8 and 6.1.1.4'
Cl Cl 0.1484 0.1585 'International Tables Vol C Tables 4.2.6.8 and 6.1.1.4'
Ni Ni 0.3393 1.1124 'International Tables Vol C Tables 4.2.6.8 and 6.1.1.4'

loop_
_geom_angle_atom_site_label_1
_geom_angle_atom_site_label_2
_geom_angle_atom_site_label_3
_geom_angle
_geom_angle_site_symmetry_1
_geom_angle_site_symmetry_3
_geom_angle_publ_flag
O1 Ni1 N1 176.0(3) . . ?
O1 Ni1 N3A 99.3(3) . . ?
N1 Ni1 N3A 82.1(4) . . ?
O1 Ni1 N3C 96.5(3) . . ?
N1 Ni1 N3C 83.6(4) . . ?
N3A Ni1 N3C 154.0(4) . . ?
O1 Ni1 N3B 91.9(3) . . ?
N1 Ni1 N3B 84.1(3) . . ?
N3A Ni1 N3B 100.8(3) . . ?
N3C Ni1 N3B 99.2(3) . . ?
O1 Ni1 O41 84.6(3) . . ?
N1 Ni1 O41 99.3(3) . . ?
N3A Ni1 O41 85.1(3) . . ?
N3C Ni1 O41 76.0(3) . . ?
N3B Ni1 O41 173.6(3) . . ?
O1 Ni1 Ni2 10.0(2) . . ?
N1 Ni1 Ni2 174.0(3) . . ?
N3A Ni1 Ni2 94.9(2) . . ?
N3C Ni1 Ni2 97.2(3) . . ?
N3B Ni1 Ni2 101.6(2) . . ?
O41 Ni1 Ni2 75.2(2) . . ?
O2 Ni2 N2 174.3(4) . . ?
O2 Ni2 N4C 96.7(3) . . ?
N2 Ni2 N4C 82.5(4) . . ?
O2 Ni2 N4B 90.2(3) . . ?
N2 Ni2 N4B 84.3(4) . . ?
N4C Ni2 N4B 96.2(4) . . ?
O2 Ni2 O51 87.3(3) . . ?
N2 Ni2 O51 98.3(3) . . ?
N4C Ni2 O51 87.4(3) . . ?
N4B Ni2 O51 175.8(4) . . ?
O2 Ni2 N4A 99.5(4) . . ?
N2 Ni2 N4A 82.7(4) . . ?
N4C Ni2 N4A 159.0(4) . . ?
N4B Ni2 N4A 97.1(3) . . ?
O51 Ni2 N4A 80.1(4) . . ?
O2 Ni2 Ni1 10.61(19) . . ?
N2 Ni2 Ni1 175.0(3) . . ?
N4C Ni2 Ni1 96.8(3) . . ?
N4B Ni2 Ni1 100.7(2) . . ?
O51 Ni2 Ni1 76.7(2) . . ?
N4A Ni2 Ni1 96.7(3) . . ?
C1C N1 C1A 115.3(9) . . ?
C1C N1 C1B 111.1(9) . . ?
C1A N1 C1B 108.6(8) . . ?
C1C N1 Ni1 105.4(7) . . ?
C1A N1 Ni1 109.1(7) . . ?
C1B N1 Ni1 106.9(7) . . ?
C2A C1A N1 110.6(10) . . ?
N3A C2A C1A 111.0(11) . . ?
C2A N3A C3A 111.8(9) . . ?
C2A N3A Ni1 102.0(6) . . ?
C3A N3A Ni1 118.7(7) . . ?
C4A C3A N3A 115.3(11) . . ?
C9A C4A C5A 118.7(13) . . ?
C9A C4A C3A 120.7(13) . . ?
C5A C4A C3A 120.4(15) . . ?
C6A C5A C4A 116.8(16) . . ?
C7A C6A C5A 124.0(14) . . ?
C6A C7A C8A 120.3(12) . . ?
C7A C8A C9A 118.1(14) . . ?
C7A C8A C10A 118.1(13) . . ?
C9A C8A C10A 123.9(14) . . ?
C4A C9A C8A 122.2(12) . . ?
N4A C10A C8A 118.7(11) . . ?
C10A N4A C11A 110.1(10) . . ?
C10A N4A Ni2 133.1(9) . . ?
C11A N4A Ni2 103.4(8) . . ?
C12A C11A N4A 114.0(11) . . ?
C11A C12A N2 112.1(11) . . ?
C12C N2 C12B 110.0(10) . . ?
C12C N2 C12A 110.2(9) . . ?
C12B N2 C12A 114.6(9) . . ?
C12C N2 Ni2 108.9(7) . . ?
C12B N2 Ni2 108.8(7) . . ?
C12A N2 Ni2 104.1(8) . . ?
C2B C1B N1 108.5(9) . . ?
N3B C2B C1B 109.8(8) . . ?
C2B N3B C3B 110.2(7) . . ?
C2B N3B Ni1 103.9(6) . . ?
C3B N3B Ni1 120.5(7) . . ?
C4B C3B N3B 115.0(8) . . ?
C9B C4B C5B 118.4(10) . . ?
C9B C4B C3B 120.2(9) . . ?
C5B C4B C3B 121.4(9) . . ?
C4B C5B C6B 119.5(10) . . ?
C7B C6B C5B 120.2(11) . . ?
C6B C7B C8B 121.7(10) . . ?
C9B C8B C7B 116.4(9) . . ?
C9B C8B C10B 121.3(9) . . ?
C7B C8B C10B 122.3(10) . . ?
C8B C9B C4B 123.8(10) . . ?
N4B C10B C8B 116.8(8) . . ?
C10B N4B C11B 109.5(7) . . ?
C10B N4B Ni2 119.3(7) . . ?
C11B N4B Ni2 103.4(6) . . ?
N4B C11B C12B 110.1(8) . . ?
N2 C12B C11B 113.5(10) . . ?
N1 C1C C2C 109.0(9) . . ?
N3C C2C C1C 110.1(9) . . ?
C2C N3C C3C 112.0(9) . . ?
C2C N3C Ni1 108.6(7) . . ?
C3C N3C Ni1 120.9(7) . . ?
N3C C3C C4C 111.7(10) . . ?
C9C C4C C5C 118.5(11) . . ?
C9C C4C C3C 121.2(9) . . ?
C5C C4C C3C 120.3(10) . . ?
C6C C5C C4C 120.7(11) . . ?
C5C C6C C7C 119.9(9) . . ?
C8C C7C C6C 121.0(11) . . ?
C7C C8C C9C 118.8(9) . . ?
C7C C8C C10C 119.4(10) . . ?
C9C C8C C10C 121.7(9) . . ?
C8C C9C C4C 121.1(9) . . ?
C8C C10C N4C 112.6(9) . . ?
C11C N4C C10C 112.3(10) . . ?
C11C N4C Ni2 106.7(7) . . ?
C10C N4C Ni2 120.1(6) . . ?
C12C C11C N4C 110.1(12) . . ?
N2 C12C C11C 107.1(9) . . ?
C1 O1 Ni1 140.3(7) . . ?
C1 O2 Ni2 137.7(6) . . ?
O1 C1 O2 118.3(9) . . ?
O1 C1 O3 122.0(9) . . ?
O2 C1 O3 119.7(9) . . ?
C42 O41 Ni1 157.3(8) . . ?
C52 O51 Ni2 136.1(9) . . ?
O13 Cl1 O14 108.8(9) . . ?
O13 Cl1 O12 104.4(9) . . ?
O14 Cl1 O12 112.6(12) . . ?
O13 Cl1 O11 113.3(7) . . ?
O14 Cl1 O11 109.7(10) . . ?
O12 Cl1 O11 107.9(6) . . ?
O24 Cl2 O23 102.5(14) . . ?
O24 Cl2 O21 110.8(8) . . ?
O23 Cl2 O21 109.3(9) . . ?
O24 Cl2 O22 113.3(8) . . ?
O23 Cl2 O22 109.0(8) . . ?
O21 Cl2 O22 111.4(6) . . ?

loop_
_geom_bond_atom_site_label_1
_geom_bond_atom_site_label_2
_geom_bond_distance
_geom_bond_site_symmetry_2
_geom_bond_publ_flag
Ni1 O1 1.946(7) . ?
Ni1 N1 2.106(10) . ?
Ni1 N3A 2.151(8) . ?
Ni1 N3C 2.126(8) . ?
Ni1 N3B 2.126(8) . ?
Ni1 O41 2.445(8) . ?
Ni1 Ni2 6.0178(19) . ?
Ni2 O2 1.969(7) . ?
Ni2 N2 2.081(11) . ?
Ni2 N4C 2.124(9) . ?
Ni2 N4B 2.136(9) . ?
Ni2 O51 2.202(8) . ?
Ni2 N4A 2.243(10) . ?
N1 C1C 1.461(13) . ?
N1 C1A 1.497(16) . ?
N1 C1B 1.519(15) . ?
C1A C2A 1.493(19) . ?
C2A N3A 1.441(15) . ?
N3A C3A 1.500(16) . ?
C3A C4A 1.504(19) . ?
C4A C9A 1.37(2) . ?
C4A C5A 1.408(19) . ?
C5A C6A 1.39(2) . ?
C6A C7A 1.32(2) . ?
C7A C8A 1.38(2) . ?
C8A C9A 1.385(19) . ?
C8A C10A 1.48(2) . ?
C10A N4A 1.455(17) . ?
N4A C11A 1.552(19) . ?
C11A C12A 1.391(19) . ?
C12A N2 1.513(17) . ?
N2 C12C 1.481(14) . ?
N2 C12B 1.484(15) . ?
C1B C2B 1.496(14) . ?
C2B N3B 1.480(13) . ?
N3B C3B 1.497(12) . ?
C3B C4B 1.491(15) . ?
C4B C9B 1.388(14) . ?
C4B C5B 1.392(15) . ?
C5B C6B 1.398(16) . ?
C6B C7B 1.366(16) . ?
C7B C8B 1.415(14) . ?
C8B C9B 1.367(14) . ?
C8B C10B 1.484(15) . ?
C10B N4B 1.475(13) . ?
N4B C11B 1.493(13) . ?
C11B C12B 1.507(16) . ?
C1C C2C 1.564(19) . ?
C2C N3C 1.474(14) . ?
N3C C3C 1.492(17) . ?
C3C C4C 1.509(16) . ?
C4C C9C 1.387(16) . ?
C4C C5C 1.402(14) . ?
C5C C6C 1.364(18) . ?
C6C C7C 1.375(17) . ?
C7C C8C 1.386(13) . ?
C8C C9C 1.383(16) . ?
C8C C10C 1.504(15) . ?
C10C N4C 1.503(15) . ?
N4C C11C 1.500(16) . ?
C11C C12C 1.49(2) . ?
O1 C1 1.262(12) . ?
O2 C1 1.261(12) . ?
O3 C1 1.305(12) . ?
O41 C42 1.376(16) . ?
O51 C52 1.389(14) . ?
Cl1 O13 1.390(10) . ?
Cl1 O14 1.398(16) . ?
Cl1 O12 1.427(12) . ?
Cl1 O11 1.414(10) . ?
Cl2 O24 1.361(14) . ?
Cl2 O23 1.39(2) . ?
Cl2 O21 1.405(7) . ?
Cl2 O22 1.435(8) . ?
O71 C72 1.39(4) . ?

loop_
_geom_hbond_atom_site_label_D
_geom_hbond_atom_site_label_H
_geom_hbond_atom_site_label_A
_geom_hbond_distance_DH
_geom_hbond_distance_HA
_geom_hbond_distance_DA
_geom_hbond_angle_DHA
_geom_hbond_site_symmetry_A
O41 H41 O3 0.65 1.97 2.552(12) 150.2 .
O51 H51 O3 0.84 1.73 2.513(11) 155.1 .
N3A H3A O12 0.93 2.36 3.184(15) 147.3 1_565
N4B H4B O13 0.93 2.40 3.295(14) 162.5 2
N3B H3B O22 0.93 2.46 3.296(12) 150.2 .
N3C H3C O41 0.93 2.31 2.825(14) 114.4 .

loop_
_geom_torsion_atom_site_label_1
_geom_torsion_atom_site_label_2
_geom_torsion_atom_site_label_3
_geom_torsion_atom_site_label_4
_geom_torsion
_geom_torsion_site_symmetry_1
_geom_torsion_site_symmetry_2
_geom_torsion_site_symmetry_3
_geom_torsion_site_symmetry_4
_geom_torsion_publ_flag
O1 Ni1 Ni2 O2 9.2(14) . . . . ?
N1 Ni1 Ni2 O2 -167(3) . . . . ?
N3A Ni1 Ni2 O2 -107.2(11) . . . . ?
N3C Ni1 Ni2 O2 95.9(11) . . . . ?
N3B Ni1 Ni2 O2 -5.1(11) . . . . ?
O41 Ni1 Ni2 O2 169.3(11) . . . . ?
O1 Ni1 Ni2 N2 -163(4) . . . . ?
N1 Ni1 Ni2 N2 21(4) . . . . ?
N3A Ni1 Ni2 N2 81(3) . . . . ?
N3C Ni1 Ni2 N2 -76(3) . . . . ?
N3B Ni1 Ni2 N2 -177(3) . . . . ?
O41 Ni1 Ni2 N2 -3(3) . . . . ?
O1 Ni1 Ni2 N4C -81.0(11) . . . . ?
N1 Ni1 Ni2 N4C 103(2) . . . . ?
N3A Ni1 Ni2 N4C 162.7(3) . . . . ?
N3C Ni1 Ni2 N4C 5.7(4) . . . . ?
N3B Ni1 Ni2 N4C -95.2(4) . . . . ?
O41 Ni1 Ni2 N4C 79.1(4) . . . . ?
O1 Ni1 Ni2 N4B 16.6(11) . . . . ?
N1 Ni1 Ni2 N4B -160(2) . . . . ?
N3A Ni1 Ni2 N4B -99.7(3) . . . . ?
N3C Ni1 Ni2 N4B 103.3(4) . . . . ?
N3B Ni1 Ni2 N4B 2.4(3) . . . . ?
O41 Ni1 Ni2 N4B 176.7(3) . . . . ?
O1 Ni1 Ni2 O51 -166.7(11) . . . . ?
N1 Ni1 Ni2 O51 17(2) . . . . ?
N3A Ni1 Ni2 O51 76.9(3) . . . . ?
N3C Ni1 Ni2 O51 -80.0(3) . . . . ?
N3B Ni1 Ni2 O51 179.0(3) . . . . ?
O41 Ni1 Ni2 O51 -6.6(3) . . . . ?
O1 Ni1 Ni2 N4A 115.2(11) . . . . ?
N1 Ni1 Ni2 N4A -61(2) . . . . ?
N3A Ni1 Ni2 N4A -1.2(4) . . . . ?
N3C Ni1 Ni2 N4A -158.1(4) . . . . ?
N3B Ni1 Ni2 N4A 100.9(3) . . . . ?
O41 Ni1 Ni2 N4A -84.7(4) . . . . ?
O1 Ni1 N1 C1C 118(5) . . . . ?
N3A Ni1 N1 C1C -132.2(8) . . . . ?
N3C Ni1 N1 C1C 26.0(7) . . . . ?
N3B Ni1 N1 C1C 126.0(8) . . . . ?
O41 Ni1 N1 C1C -48.6(8) . . . . ?
Ni2 Ni1 N1 C1C -72(3) . . . . ?
O1 Ni1 N1 C1A -118(5) . . . . ?
N3A Ni1 N1 C1A -7.9(7) . . . . ?
N3C Ni1 N1 C1A 150.4(7) . . . . ?
N3B Ni1 N1 C1A -109.7(7) . . . . ?
O41 Ni1 N1 C1A 75.7(7) . . . . ?
Ni2 Ni1 N1 C1A 53(3) . . . . ?
O1 Ni1 N1 C1B -1(5) . . . . ?
N3A Ni1 N1 C1B 109.4(7) . . . . ?
N3C Ni1 N1 C1B -92.3(7) . . . . ?
N3B Ni1 N1 C1B 7.6(6) . . . . ?
O41 Ni1 N1 C1B -167.0(7) . . . . ?
Ni2 Ni1 N1 C1B 169.8(19) . . . . ?
C1C N1 C1A C2A 99.9(11) . . . . ?
C1B N1 C1A C2A -134.6(10) . . . . ?
Ni1 N1 C1A C2A -18.4(11) . . . . ?
N1 C1A C2A N3A 50.4(12) . . . . ?
C1A C2A N3A C3A 178.8(9) . . . . ?
C1A C2A N3A Ni1 -53.3(10) . . . . ?
O1 Ni1 N3A C2A -151.2(7) . . . . ?
N1 Ni1 N3A C2A 32.6(7) . . . . ?
N3C Ni1 N3A C2A -24.5(12) . . . . ?
N3B Ni1 N3A C2A 115.1(8) . . . . ?
O41 Ni1 N3A C2A -67.5(8) . . . . ?
Ni2 Ni1 N3A C2A -142.1(7) . . . . ?
O1 Ni1 N3A C3A -27.8(8) . . . . ?
N1 Ni1 N3A C3A 156.0(8) . . . . ?
N3C Ni1 N3A C3A 98.8(10) . . . . ?
N3B Ni1 N3A C3A -121.6(8) . . . . ?
O41 Ni1 N3A C3A 55.8(7) . . . . ?
Ni2 Ni1 N3A C3A -18.8(7) . . . . ?
C2A N3A C3A C4A -160.6(11) . . . . ?
Ni1 N3A C3A C4A 81.1(12) . . . . ?
N3A C3A C4A C9A -134.7(12) . . . . ?
N3A C3A C4A C5A 50.9(16) . . . . ?
C9A C4A C5A C6A -0.4(19) . . . . ?
C3A C4A C5A C6A 174.1(12) . . . . ?
C4A C5A C6A C7A 1(2) . . . . ?
C5A C6A C7A C8A -1(2) . . . . ?
C6A C7A C8A C9A 2(2) . . . . ?
C6A C7A C8A C10A -176.8(14) . . . . ?
C5A C4A C9A C8A 0.7(19) . . . . ?
C3A C4A C9A C8A -173.8(12) . . . . ?
C7A C8A C9A C4A -1.3(19) . . . . ?
C10A C8A C9A C4A 177.0(13) . . . . ?
C7A C8A C10A N4A -148.2(14) . . . . ?
C9A C8A C10A N4A 34(2) . . . . ?
C8A C10A N4A C11A -173.7(15) . . . . ?
C8A C10A N4A Ni2 53(2) . . . . ?
O2 Ni2 N4A C10A -46.2(13) . . . . ?
N2 Ni2 N4A C10A 128.5(13) . . . . ?
N4C Ni2 N4A C10A 173.9(12) . . . . ?
N4B Ni2 N4A C10A 45.2(13) . . . . ?
O51 Ni2 N4A C10A -131.7(13) . . . . ?
Ni1 Ni2 N4A C10A -56.5(13) . . . . ?
O2 Ni2 N4A C11A 178.9(8) . . . . ?
N2 Ni2 N4A C11A -6.5(8) . . . . ?
N4C Ni2 N4A C11A 38.9(15) . . . . ?
N4B Ni2 N4A C11A -89.8(8) . . . . ?
O51 Ni2 N4A C11A 93.3(8) . . . . ?
Ni1 Ni2 N4A C11A 168.5(8) . . . . ?
C10A N4A C11A C12A -167.8(13) . . . . ?
Ni2 N4A C11A C12A -21.2(15) . . . . ?
N4A C11A C12A N2 50.7(18) . . . . ?
C11A C12A N2 C12C -169.3(12) . . . . ?
C11A C12A N2 C12B 66.0(15) . . . . ?
C11A C12A N2 Ni2 -52.7(13) . . . . ?
O2 Ni2 N2 C12C -101(3) . . . . ?
N4C Ni2 N2 C12C -18.2(8) . . . . ?
N4B Ni2 N2 C12C -115.2(8) . . . . ?
O51 Ni2 N2 C12C 68.1(8) . . . . ?
N4A Ni2 N2 C12C 146.9(8) . . . . ?
Ni1 Ni2 N2 C12C 64(4) . . . . ?
O2 Ni2 N2 C12B 19(4) . . . . ?
N4C Ni2 N2 C12B 101.8(8) . . . . ?
N4B Ni2 N2 C12B 4.8(8) . . . . ?
O51 Ni2 N2 C12B -171.9(8) . . . . ?
N4A Ni2 N2 C12B -93.2(8) . . . . ?
Ni1 Ni2 N2 C12B -176(3) . . . . ?
O2 Ni2 N2 C12A 142(3) . . . . ?
N4C Ni2 N2 C12A -135.6(7) . . . . ?
N4B Ni2 N2 C12A 127.4(7) . . . . ?
O51 Ni2 N2 C12A -49.4(7) . . . . ?
N4A Ni2 N2 C12A 29.4(7) . . . . ?
Ni1 Ni2 N2 C12A -53(4) . . . . ?
C1C N1 C1B C2B -150.3(9) . . . . ?
C1A N1 C1B C2B 81.9(10) . . . . ?
Ni1 N1 C1B C2B -35.7(10) . . . . ?
N1 C1B C2B N3B 58.1(12) . . . . ?
C1B C2B N3B C3B -178.6(9) . . . . ?
C1B C2B N3B Ni1 -48.2(10) . . . . ?
O1 Ni1 N3B C2B -159.2(6) . . . . ?
N1 Ni1 N3B C2B 21.4(6) . . . . ?
N3A Ni1 N3B C2B -59.4(7) . . . . ?
N3C Ni1 N3B C2B 103.9(7) . . . . ?
O41 Ni1 N3B C2B 144(3) . . . . ?
Ni2 Ni1 N3B C2B -156.8(6) . . . . ?
O1 Ni1 N3B C3B -35.2(8) . . . . ?
N1 Ni1 N3B C3B 145.4(8) . . . . ?
N3A Ni1 N3B C3B 64.6(8) . . . . ?
N3C Ni1 N3B C3B -132.1(8) . . . . ?
O41 Ni1 N3B C3B -92(3) . . . . ?
Ni2 Ni1 N3B C3B -32.8(8) . . . . ?
C2B N3B C3B C4B -164.3(9) . . . . ?
Ni1 N3B C3B C4B 74.7(11) . . . . ?
N3B C3B C4B C9B -118.7(10) . . . . ?
N3B C3B C4B C5B 63.3(13) . . . . ?
C9B C4B C5B C6B -0.8(14) . . . . ?
C3B C4B C5B C6B 177.3(9) . . . . ?
C4B C5B C6B C7B -0.6(15) . . . . ?
C5B C6B C7B C8B 0.7(15) . . . . ?
C6B C7B C8B C9B 0.5(14) . . . . ?
C6B C7B C8B C10B -179.0(9) . . . . ?
C7B C8B C9B C4B -2.0(13) . . . . ?
C10B C8B C9B C4B 177.5(8) . . . . ?
C5B C4B C9B C8B 2.2(14) . . . . ?
C3B C4B C9B C8B -176.0(8) . . . . ?
C9B C8B C10B N4B 121.7(10) . . . . ?
C7B C8B C10B N4B -58.8(13) . . . . ?
C8B C10B N4B C11B 165.4(9) . . . . ?
C8B C10B N4B Ni2 -75.8(11) . . . . ?
O2 Ni2 N4B C10B 31.7(7) . . . . ?
N2 Ni2 N4B C10B -149.7(8) . . . . ?
N4C Ni2 N4B C10B 128.5(7) . . . . ?
O51 Ni2 N4B C10B -21(5) . . . . ?
N4A Ni2 N4B C10B -67.9(8) . . . . ?
Ni1 Ni2 N4B C10B 30.4(7) . . . . ?
O2 Ni2 N4B C11B 153.6(6) . . . . ?
N2 Ni2 N4B C11B -27.8(7) . . . . ?
N4C Ni2 N4B C11B -109.6(6) . . . . ?
O51 Ni2 N4B C11B 101(5) . . . . ?
N4A Ni2 N4B C11B 54.1(7) . . . . ?
Ni1 Ni2 N4B C11B 152.3(6) . . . . ?
C10B N4B C11B C12B 174.3(10) . . . . ?
Ni2 N4B C11B C12B 46.1(10) . . . . ?
C12C N2 C12B C11B 139.5(10) . . . . ?
C12A N2 C12B C11B -95.8(12) . . . . ?
Ni2 N2 C12B C11B 20.3(12) . . . . ?
N4B C11B C12B N2 -46.5(13) . . . . ?
C1A N1 C1C C2C -168.3(10) . . . . ?
C1B N1 C1C C2C 67.5(11) . . . . ?
Ni1 N1 C1C C2C -48.0(10) . . . . ?
N1 C1C C2C N3C 52.2(12) . . . . ?
C1C C2C N3C C3C -163.8(9) . . . . ?
C1C C2C N3C Ni1 -27.7(10) . . . . ?
O1 Ni1 N3C C2C -174.4(7) . . . . ?
N1 Ni1 N3C C2C 1.6(7) . . . . ?
N3A Ni1 N3C C2C 58.4(11) . . . . ?
N3B Ni1 N3C C2C -81.4(7) . . . . ?
O41 Ni1 N3C C2C 102.9(7) . . . . ?
Ni2 Ni1 N3C C2C 175.6(7) . . . . ?
O1 Ni1 N3C C3C -42.9(9) . . . . ?
N1 Ni1 N3C C3C 133.0(9) . . . . ?
N3A Ni1 N3C C3C -170.1(8) . . . . ?
N3B Ni1 N3C C3C 50.1(9) . . . . ?
O41 Ni1 N3C C3C -125.7(9) . . . . ?
Ni2 Ni1 N3C C3C -52.9(8) . . . . ?
C2C N3C C3C C4C -138.6(8) . . . . ?
Ni1 N3C C3C C4C 91.4(9) . . . . ?
N3C C3C C4C C9C -106.6(12) . . . . ?
N3C C3C C4C C5C 72.6(13) . . . . ?
C9C C4C C5C C6C -1.1(18) . . . . ?
C3C C4C C5C C6C 179.7(12) . . . . ?
C4C C5C C6C C7C 1(2) . . . . ?
C5C C6C C7C C8C 0.1(19) . . . . ?
C6C C7C C8C C9C -0.4(17) . . . . ?
C6C C7C C8C C10C -178.1(11) . . . . ?
C7C C8C C9C C4C -0.1(16) . . . . ?
C10C C8C C9C C4C 177.6(10) . . . . ?
C5C C4C C9C C8C 0.8(16) . . . . ?
C3C C4C C9C C8C -180.0(10) . . . . ?
C7C C8C C10C N4C -67.2(13) . . . . ?
C9C C8C C10C N4C 115.1(11) . . . . ?
C8C C10C N4C C11C 142.8(9) . . . . ?
C8C C10C N4C Ni2 -90.6(9) . . . . ?
O2 Ni2 N4C C11C 163.4(8) . . . . ?
N2 Ni2 N4C C11C -10.8(8) . . . . ?
N4B Ni2 N4C C11C 72.5(8) . . . . ?
O51 Ni2 N4C C11C -109.6(8) . . . . ?
N4A Ni2 N4C C11C -56.3(14) . . . . ?
Ni1 Ni2 N4C C11C 174.1(7) . . . . ?
O2 Ni2 N4C C10C 34.2(8) . . . . ?
N2 Ni2 N4C C10C -140.0(8) . . . . ?
N4B Ni2 N4C C10C -56.7(8) . . . . ?
O51 Ni2 N4C C10C 121.2(7) . . . . ?
N4A Ni2 N4C C10C 174.5(9) . . . . ?
Ni1 Ni2 N4C C10C 44.9(7) . . . . ?
C10C N4C C11C C12C 172.2(8) . . . . ?
Ni2 N4C C11C C12C 38.6(10) . . . . ?
C12B N2 C12C C11C -75.2(12) . . . . ?
C12A N2 C12C C11C 157.5(10) . . . . ?
Ni2 N2 C12C C11C 44.0(11) . . . . ?
N4C C11C C12C N2 -55.6(12) . . . . ?
N1 Ni1 O1 C1 -176(4) . . . . ?
N3A Ni1 O1 C1 74.6(10) . . . . ?
N3C Ni1 O1 C1 -84.7(10) . . . . ?
N3B Ni1 O1 C1 175.8(10) . . . . ?
O41 Ni1 O1 C1 -9.5(10) . . . . ?
Ni2 Ni1 O1 C1 9.8(8) . . . . ?
N2 Ni2 O2 C1 167(3) . . . . ?
N4C Ni2 O2 C1 84.9(10) . . . . ?
N4B Ni2 O2 C1 -178.8(10) . . . . ?
O51 Ni2 O2 C1 -2.2(10) . . . . ?
N4A Ni2 O2 C1 -81.6(10) . . . . ?
Ni1 Ni2 O2 C1 -6.2(7) . . . . ?
Ni1 O1 C1 O2 -173.9(6) . . . . ?
Ni1 O1 C1 O3 3.6(16) . . . . ?
Ni2 O2 C1 O1 -179.6(6) . . . . ?
Ni2 O2 C1 O3 2.8(15) . . . . ?
O1 Ni1 O41 C42 178(3) . . . . ?
N1 Ni1 O41 C42 -3(3) . . . . ?
N3A Ni1 O41 C42 78(3) . . . . ?
N3C Ni1 O41 C42 -84(3) . . . . ?
N3B Ni1 O41 C42 -125(3) . . . . ?
Ni2 Ni1 O41 C42 174(3) . . . . ?
O2 Ni2 O51 C52 120.5(13) . . . . ?
N2 Ni2 O51 C52 -58.4(13) . . . . ?
N4C Ni2 O51 C52 23.6(13) . . . . ?
N4B Ni2 O51 C52 173(4) . . . . ?
N4A Ni2 O51 C52 -139.4(13) . . . . ?
Ni1 Ni2 O51 C52 121.3(13) . . . . ?
